data_1570980
loop_
_publ_author_name
'Khistiaeva, Viktoria V.'
'Buss, Stefan'
'Eskelinen, Toni'
'Hirva, Pipsa'
'Kinnunen, Niko'
'Friedel, Joshua'
'Kletsch, Lukas'
'Klein, Axel'
'Strassert, Cristian A.'
'Koshevoy, Igor O.'

_publ_section_title
;
 Cyanido-bridged diplatinum(ii) complexes: ligand and solvent effect on
 aggregation and luminescence.
;
_journal_issue 11
_journal_name_full 'Chemical science'
_journal_page_first 4005
_journal_page_last 4018
_journal_paper_doi 10.1039/d3sc06941a
_journal_volume 15
_journal_year 2024
_chemical_formula_moiety 'C66 H44 N10 Pt4, 2(C32 H12 B F24)'
_chemical_formula_sum 'C130 H68 B2 F48 N10 Pt4'
_chemical_formula_weight 3483.92
_space_group_crystal_system monoclinic
_space_group_IT_number 15
_space_group_name_Hall '-C 2yc'
_space_group_name_H-M_alt 'C 1 2/c 1'
_atom_sites_solution_hydrogens geom
_audit_creation_method SHELXL-2018/3
_audit_update_record
;
2023-07-30 deposited with the CCDC.	2024-01-24 downloaded from the CCDC.
;
_cell_angle_alpha 90
_cell_angle_beta 102.157(11)
_cell_angle_gamma 90
_cell_formula_units_Z 4
_cell_length_a 37.877(4)
_cell_length_b 19.7175(19)
_cell_length_c 16.623(2)
_cell_measurement_reflns_used 9986
_cell_measurement_temperature 150(2)
_cell_measurement_theta_max 27.53
_cell_measurement_theta_min 2.42
_cell_volume 12136(2)
_computing_cell_refinement 'SAINT (Bruker AXS, 2009)'
_computing_data_collection 'APEX2 (Bruker AXS, 2010)'
_computing_data_reduction 'SAINT (Bruker AXS, 2009)'
_computing_molecular_graphics 'Diamond v.4.03 (Brandenburg, 2014)'
_computing_publication_material 'SHELXL-2018 (Sheldrick, 2018)'
_computing_structure_refinement 'SHELXL-2018/3 (Sheldrick, 2018)'
_computing_structure_solution 'SHELXS-2018 (Sheldrick, 2018)'
_diffrn_ambient_temperature 150(2)
_diffrn_measured_fraction_theta_full 0.999
_diffrn_measured_fraction_theta_max 0.950
_diffrn_measurement_device '62mm x 62mm CCD camera on \k-goniostat'
_diffrn_measurement_device_type 'Bruker KAPPA APEX II CCD'
_diffrn_measurement_method '\f scans and \w scans with \k offset'
_diffrn_radiation_monochromator 'horizontally mounted graphite crystal'
_diffrn_radiation_type MoK\a
_diffrn_radiation_wavelength 0.71073
_diffrn_reflns_av_R_equivalents 0.0311
_diffrn_reflns_av_unetI/netI 0.0298
_diffrn_reflns_Laue_measured_fraction_full 0.999
_diffrn_reflns_Laue_measured_fraction_max 0.950
_diffrn_reflns_limit_h_max 47
_diffrn_reflns_limit_h_min -50
_diffrn_reflns_limit_k_max 25
_diffrn_reflns_limit_k_min -26
_diffrn_reflns_limit_l_max 21
_diffrn_reflns_limit_l_min -21
_diffrn_reflns_number 83879
_diffrn_reflns_point_group_measured_fraction_full 0.999
_diffrn_reflns_point_group_measured_fraction_max 0.950
_diffrn_reflns_theta_full 25.242
_diffrn_reflns_theta_max 28.929
_diffrn_reflns_theta_min 2.119
_exptl_absorpt_coefficient_mu 4.727
_exptl_absorpt_correction_T_max 0.566
_exptl_absorpt_correction_T_min 0.322
_exptl_absorpt_correction_type numerical
_exptl_absorpt_process_details 'SADABS (Sheldrick, 2008)'
_exptl_crystal_colour brown
_exptl_crystal_density_diffrn 1.907
_exptl_crystal_description block
_exptl_crystal_F_000 6688
_exptl_crystal_preparation Luminescent
_exptl_crystal_size_max 0.310
_exptl_crystal_size_mid 0.252
_exptl_crystal_size_min 0.136
_refine_diff_density_max 2.322
_refine_diff_density_min -2.925
_refine_diff_density_rms 0.160
_refine_ls_extinction_method none
_refine_ls_goodness_of_fit_ref 1.284
_refine_ls_hydrogen_treatment constr
_refine_ls_matrix_type full
_refine_ls_number_parameters 974
_refine_ls_number_reflns 15218
_refine_ls_number_restraints 213
_refine_ls_restrained_S_all 1.292
_refine_ls_R_factor_all 0.0897
_refine_ls_R_factor_gt 0.0719
_refine_ls_shift/su_max 0.002
_refine_ls_shift/su_mean 0.000
_refine_ls_structure_factor_coef Fsqd
_refine_ls_weighting_details 'w=1/[\s^2^(Fo^2^)+304.5408P] where P=(Fo^2^+2Fc^2^)/3'
_refine_ls_weighting_scheme calc
_refine_ls_wR_factor_gt 0.1455
_refine_ls_wR_factor_ref 0.1514
_reflns_Friedel_coverage 0.000
_reflns_number_gt 12425
_reflns_number_total 15218
_reflns_threshold_expression 'I > 2\s(I)'
_cod_data_source_file d3sc06941a3.cif
_cod_data_source_block 1
_cod_depositor_comments 'Adding full bibliography for 1570980--1570983.cif.'
_cod_original_sg_symbol_H-M 'C 2/c'
_cod_database_code 1570980
_shelx_shelxl_version_number 2018/3
_shelx_space_group_comment
;
The symmetry employed for this shelxl refinement is uniquely defined
by the following loop, which should always be used as a source of
symmetry information in preference to the above space-group names.
They are only intended as comments.
;
_shelx_estimated_absorpt_t_min 0.322
_shelx_estimated_absorpt_t_max 0.566

loop_
_space_group_symop_operation_xyz
'x, y, z'
'-x, y, -z+1/2'
'x+1/2, y+1/2, z'
'-x+1/2, y+1/2, -z+1/2'
'-x, -y, -z'
'x, -y, z-1/2'
'-x+1/2, -y+1/2, -z'
'x+1/2, -y+1/2, z-1/2'

loop_
_atom_site_label
_atom_site_type_symbol
_atom_site_fract_x
_atom_site_fract_y
_atom_site_fract_z
_atom_site_U_iso_or_equiv
_atom_site_adp_type
_atom_site_occupancy
_atom_site_site_symmetry_order
_atom_site_calc_flag
_atom_site_refinement_flags_posn
_atom_site_refinement_flags_adp
_atom_site_refinement_flags_occupancy
_atom_site_disorder_assembly
_atom_site_disorder_group
C101 C 0.8052(2) 0.4975(4) 0.5266(5) 0.0298(16) Uani 1 1 d . . . . .
C102 C 0.7675(2) 0.4990(4) 0.5074(5) 0.0328(17) Uani 1 1 d . . . . .
H102 H 0.755681 0.541329 0.494603 0.039 Uiso 1 1 calc R U . . .
C103 C 0.7465(2) 0.4414(5) 0.5063(5) 0.0375(18) Uani 1 1 d . . . . .
C104 C 0.7623(3) 0.3784(4) 0.5249(5) 0.039(2) Uani 1 1 d . . . . .
H104 H 0.747965 0.338894 0.525188 0.047 Uiso 1 1 calc R U . . .
C105 C 0.8001(3) 0.3748(4) 0.5433(5) 0.039(2) Uani 1 1 d . . . . .
C106 C 0.8206(2) 0.4330(4) 0.5436(5) 0.0331(17) Uani 1 1 d . . . . .
H106 H 0.846198 0.428996 0.555896 0.040 Uiso 1 1 calc R U . . .
C107 C 0.7066(3) 0.4483(5) 0.4847(7) 0.059(3) Uani 1 1 d D . . . .
C108 C 0.8189(3) 0.3080(5) 0.5622(8) 0.063(3) Uani 1 1 d . . . . .
C109 C 0.8104(2) 0.6297(4) 0.4803(5) 0.0308(16) Uani 1 1 d . . . . .
C110 C 0.8140(2) 0.6966(4) 0.5089(5) 0.0309(16) Uani 1 1 d . . . . .
H110 H 0.827770 0.704891 0.562713 0.037 Uiso 1 1 calc R U . . .
C111 C 0.7984(2) 0.7515(4) 0.4617(5) 0.0338(17) Uani 1 1 d D . . . .
C112 C 0.7776(2) 0.7413(5) 0.3831(5) 0.038(2) Uani 1 1 d . . . . .
H112 H 0.766376 0.778368 0.351129 0.046 Uiso 1 1 calc R U . . .
C113 C 0.7737(2) 0.6757(4) 0.3528(5) 0.0352(18) Uani 1 1 d D . . . .
C114 C 0.7896(2) 0.6210(4) 0.4002(5) 0.0326(17) Uani 1 1 d . . . . .
H114 H 0.786310 0.576591 0.377717 0.039 Uiso 1 1 calc R U . . .
C115 C 0.8043(2) 0.8215(4) 0.4952(5) 0.041(2) Uani 1 1 d D . . . .
C116 C 0.7516(3) 0.6649(5) 0.2679(6) 0.054(3) Uani 1 1 d D . . . .
C117 C 0.8365(3) 0.5895(4) 0.6326(5) 0.039(2) Uani 1 1 d . . . . .
C118 C 0.8687(3) 0.6194(4) 0.6767(6) 0.056(3) Uani 1 1 d . . . . .
H118 H 0.888063 0.623313 0.648885 0.067 Uiso 1 1 calc R U . . .
C119 C 0.8745(4) 0.6427(6) 0.7542(7) 0.078(4) Uani 1 1 d D . . . .
C120 C 0.8448(6) 0.6381(6) 0.7935(8) 0.104(7) Uani 1 1 d . . . . .
H120 H 0.847535 0.653800 0.848468 0.125 Uiso 1 1 calc R U . . .
C121 C 0.8121(3) 0.6113(5) 0.7540(6) 0.067(4) Uani 1 1 d D . . . .
C122 C 0.8083(3) 0.5851(5) 0.6732(5) 0.047(2) Uani 1 1 d . . . . .
H122 H 0.786249 0.564427 0.646849 0.056 Uiso 1 1 calc R U . . .
C124 C 0.7793(3) 0.6054(5) 0.7912(6) 0.079(4) Uani 1 1 d D U . . .
C125 C 0.8680(2) 0.5470(4) 0.5066(5) 0.0364(18) Uani 1 1 d . . . . .
C126 C 0.8712(2) 0.5563(5) 0.4247(6) 0.042(2) Uani 1 1 d . . . . .
H126 H 0.852107 0.577882 0.387145 0.050 Uiso 1 1 calc R U . . .
C127 C 0.9019(3) 0.5346(5) 0.3969(6) 0.049(2) Uani 1 1 d D . . . .
C128 C 0.9305(3) 0.5058(5) 0.4494(9) 0.064(3) Uani 1 1 d . . . . .
H128 H 0.951455 0.492155 0.430654 0.076 Uiso 1 1 calc R U . . .
C129 C 0.9283(3) 0.4972(5) 0.5306(8) 0.058(3) Uani 1 1 d D . . . .
C130 C 0.8977(3) 0.5176(5) 0.5588(7) 0.047(2) Uani 1 1 d . . . . .
H130 H 0.897170 0.511248 0.615219 0.056 Uiso 1 1 calc R U . . .
C131 C 0.9034(3) 0.5468(5) 0.3090(7) 0.070(4) Uani 1 1 d D . . . .
C132 C 0.9590(3) 0.4660(6) 0.5918(8) 0.092(5) Uani 1 1 d D . . . .
B1 B 0.8309(3) 0.5661(5) 0.5361(6) 0.0312(18) Uani 1 1 d . . . . .
F1 F 0.6928(3) 0.4746(9) 0.5459(7) 0.102(7) Uani 0.644(19) 1 d D . P A 1
F2 F 0.6944(2) 0.4953(6) 0.4262(7) 0.071(4) Uani 0.644(19) 1 d D . P A 1
F3 F 0.6874(4) 0.3954(6) 0.4610(14) 0.143(13) Uani 0.644(19) 1 d D . P A 1
F1A F 0.6927(5) 0.3965(12) 0.5257(11) 0.061(7) Uani 0.356(19) 1 d D . P A 2
F2A F 0.6963(5) 0.4177(15) 0.4063(10) 0.088(11) Uani 0.356(19) 1 d D . P A 2
F3A F 0.6927(9) 0.4964(11) 0.487(2) 0.117(12) Uani 0.356(19) 1 d D U P A 2
F4 F 0.7970(2) 0.2569(3) 0.5647(7) 0.110(3) Uani 1 1 d . . . . .
F5 F 0.8394(3) 0.3075(4) 0.6380(6) 0.124(4) Uani 1 1 d . . . . .
F6 F 0.8402(3) 0.2932(4) 0.5143(6) 0.117(4) Uani 1 1 d . . . . .
F7 F 0.8393(3) 0.8349(15) 0.519(2) 0.069(7) Uani 0.57(7) 1 d D . P B 1
F8 F 0.7895(9) 0.8345(14) 0.5576(18) 0.064(7) Uani 0.57(7) 1 d D . P B 1
F9 F 0.7919(12) 0.8695(9) 0.4390(12) 0.085(10) Uani 0.57(7) 1 d D . P B 1
F9A F 0.7767(8) 0.8603(18) 0.468(3) 0.092(14) Uani 0.43(7) 1 d D . P B 2
F8A F 0.8054(16) 0.8207(13) 0.5810(19) 0.071(9) Uani 0.43(7) 1 d D . P B 2
F7A F 0.8337(8) 0.851(2) 0.491(2) 0.066(10) Uani 0.43(7) 1 d D . P B 2
F10 F 0.7199(2) 0.6943(5) 0.2557(5) 0.121(4) Uani 1 1 d D . . . .
F11 F 0.7660(3) 0.6916(6) 0.2124(4) 0.147(5) Uani 1 1 d D . . . .
F12 F 0.7448(3) 0.6035(4) 0.2481(5) 0.150(5) Uani 1 1 d D . . . .
F13 F 0.9403(3) 0.6361(9) 0.7814(10) 0.096(6) Uani 0.528(16) 1 d D . P C 1
F14 F 0.9177(5) 0.6780(10) 0.8748(7) 0.097(7) Uani 0.528(16) 1 d D . P C 1
F15 F 0.9181(4) 0.7343(7) 0.7669(10) 0.094(7) Uani 0.528(16) 1 d D . P C 1
C123 C 0.9116(4) 0.6718(8) 0.7923(9) 0.051(7) Uani 0.528(16) 1 d D U P C 1
F15A F 0.8906(4) 0.7387(6) 0.8292(9) 0.076(6) Uani 0.472(16) 1 d D . P C 2
F13A F 0.9251(4) 0.6716(8) 0.7811(12) 0.083(7) Uani 0.472(16) 1 d D . P C 2
F14A F 0.9062(6) 0.6436(10) 0.8886(10) 0.114(10) Uani 0.472(16) 1 d D . P C 2
C223 C 0.8987(5) 0.6762(8) 0.8202(9) 0.068(8) Uani 0.472(16) 1 d D U P C 2
F16 F 0.7771(3) 0.5473(4) 0.8290(6) 0.142(5) Uani 1 1 d D . . . .
F17 F 0.7776(4) 0.6523(5) 0.8472(6) 0.181(6) Uani 1 1 d D . . . .
F18 F 0.7481(2) 0.6115(6) 0.7391(5) 0.133(4) Uani 1 1 d D . . . .
F19 F 0.8724(2) 0.5397(5) 0.2568(5) 0.096(3) Uani 1 1 d D . . . .
F20 F 0.9153(4) 0.6065(4) 0.2982(5) 0.186(7) Uani 1 1 d D . . . .
F21 F 0.9246(2) 0.5034(5) 0.2812(6) 0.121(4) Uani 1 1 d D . . . .
F22 F 0.9759(3) 0.5103(6) 0.6479(7) 0.152(5) Uani 1 1 d D . . . .
F23 F 0.9846(2) 0.4399(5) 0.5562(7) 0.132(4) Uani 1 1 d D . . . .
F24 F 0.9488(2) 0.4153(4) 0.6346(6) 0.112(4) Uani 1 1 d D . . . .
Pt1 Pt 0.98107(4) 0.93195(9) 0.34412(11) 0.0239(3) Uani 0.488(4) 1 d . . P D 1
C1 C 1.0153(12) 0.999(3) 0.4167(17) 0.029(2) Uani 0.488(4) 1 d . . P D 1
N1 N 1.0374(10) 1.027(2) 0.452(4) 0.029(2) Uani 0.488(4) 1 d . . P D 1
C2 C 1.0031(3) 0.8478(4) 0.4040(6) 0.031(2) Uani 0.488(4) 1 d G . P D 1
C3 C 1.0295(3) 0.8441(5) 0.4759(6) 0.031(2) Uani 0.488(4) 1 d G . P D 1
H3 H 1.039109 0.884493 0.503086 0.037 Uiso 0.488(4) 1 calc R U P D 1
C4 C 1.0418(3) 0.7813(6) 0.5080(6) 0.051(5) Uani 0.488(4) 1 d G U P D 1
H4 H 1.059902 0.778752 0.557100 0.061 Uiso 0.488(4) 1 calc R U P D 1
C5 C 1.0278(4) 0.7222(5) 0.4681(8) 0.047(5) Uani 0.488(4) 1 d G . P D 1
H5 H 1.036202 0.679246 0.490072 0.056 Uiso 0.488(4) 1 calc R U P D 1
C6 C 1.0013(4) 0.7259(4) 0.3962(7) 0.048(5) Uani 0.488(4) 1 d G . P D 1
H6 H 0.991708 0.685479 0.369030 0.058 Uiso 0.488(4) 1 calc R U P D 1
C7 C 0.9890(3) 0.7887(6) 0.3642(6) 0.031(2) Uani 0.488(4) 1 d G . P D 1
C8 C 0.9607(3) 0.7967(5) 0.2909(6) 0.0326(16) Uani 0.488(4) 1 d G . P D 1
C9 C 0.9417(3) 0.7479(4) 0.2387(7) 0.0326(16) Uani 0.488(4) 1 d G . P D 1
H9 H 0.946925 0.701191 0.248738 0.039 Uiso 0.488(4) 1 calc R U P D 1
C10 C 0.9150(3) 0.7675(5) 0.1719(6) 0.0326(16) Uani 0.488(4) 1 d G . P D 1
H10 H 0.901991 0.734163 0.136246 0.039 Uiso 0.488(4) 1 calc R U P D 1
C11 C 0.9073(3) 0.8359(6) 0.1572(6) 0.0326(16) Uani 0.488(4) 1 d G . P D 1
H11 H 0.889039 0.849269 0.111551 0.039 Uiso 0.488(4) 1 calc R U P D 1
C12 C 0.9263(3) 0.8847(4) 0.2094(7) 0.0326(16) Uani 0.488(4) 1 d G . P D 1
N2 N 0.9530(3) 0.8651(4) 0.2762(6) 0.0326(16) Uani 0.488(4) 1 d G U P D 1
C13 C 0.9223(3) 0.9538(4) 0.2031(7) 0.0334(17) Uani 0.488(4) 1 d G U P D 1
C14 C 0.8955(3) 0.9843(5) 0.1442(6) 0.0334(17) Uani 0.488(4) 1 d G . P D 1
H14 H 0.879125 0.957123 0.106333 0.040 Uiso 0.488(4) 1 calc R U P D 1
C15 C 0.8927(3) 1.0546(5) 0.1406(6) 0.0334(17) Uani 0.488(4) 1 d G U P D 1
H15 H 0.874352 1.075420 0.100359 0.040 Uiso 0.488(4) 1 calc R U P D 1
C16 C 0.9166(3) 1.0943(4) 0.1960(7) 0.0334(17) Uani 0.488(4) 1 d G . P D 1
H16 H 0.914652 1.142318 0.193594 0.040 Uiso 0.488(4) 1 calc R U P D 1
C17 C 0.9434(3) 1.0638(5) 0.2550(6) 0.042(4) Uani 0.488(4) 1 d G . P D 1
H17 H 0.959724 1.090921 0.292805 0.051 Uiso 0.488(4) 1 calc R U P D 1
N3 N 0.9462(3) 0.9935(5) 0.2585(6) 0.0334(17) Uani 0.488(4) 1 d G . P D 1
Pt2 Pt 0.92947(3) 0.91209(12) 0.47140(7) 0.0272(3) Uani 0.488(4) 1 d . . P D 1
C18 C 0.9503(5) 0.8222(6) 0.5229(10) 0.049(2) Uani 0.488(4) 1 d G . P D 1
C19 C 0.9792(4) 0.8127(6) 0.5890(9) 0.049(2) Uani 0.488(4) 1 d G . P D 1
H19 H 0.992684 0.850557 0.613914 0.059 Uiso 0.488(4) 1 calc R U P D 1
C20 C 0.9883(3) 0.7477(7) 0.6185(7) 0.049(2) Uani 0.488(4) 1 d G . P D 1
H20 H 1.008046 0.741125 0.663664 0.059 Uiso 0.488(4) 1 calc R U P D 1
C21 C 0.9685(4) 0.6922(5) 0.5820(9) 0.049(2) Uani 0.488(4) 1 d G . P D 1
H21 H 0.974778 0.647790 0.602230 0.059 Uiso 0.488(4) 1 calc R U P D 1
C22 C 0.9397(4) 0.7018(7) 0.5160(10) 0.049(2) Uani 0.488(4) 1 d G . P D 1
H22 H 0.926148 0.663886 0.491047 0.059 Uiso 0.488(4) 1 calc R U P D 1
C23 C 0.9305(4) 0.7668(8) 0.4864(9) 0.049(2) Uani 0.488(4) 1 d G . P D 1
C24 C 0.9006(3) 0.7814(7) 0.4192(7) 0.044(2) Uani 0.488(4) 1 d G . P D 1
C25 C 0.8780(3) 0.7355(5) 0.3698(8) 0.044(2) Uani 0.488(4) 1 d G . P D 1
H25 H 0.881006 0.688218 0.379709 0.053 Uiso 0.488(4) 1 calc R U P D 1
C26 C 0.8510(3) 0.7588(6) 0.3057(7) 0.044(2) Uani 0.488(4) 1 d G . P D 1
H26 H 0.835535 0.727431 0.271906 0.053 Uiso 0.488(4) 1 calc R U P D 1
C27 C 0.8466(3) 0.8280(7) 0.2911(7) 0.044(2) Uani 0.488(4) 1 d G . P D 1
H27 H 0.828101 0.843951 0.247381 0.053 Uiso 0.488(4) 1 calc R U P D 1
C28 C 0.8692(3) 0.8740(5) 0.3406(8) 0.044(2) Uani 0.488(4) 1 d G . P D 1
N4 N 0.8962(3) 0.8507(6) 0.4047(7) 0.044(2) Uani 0.488(4) 1 d G . P D 1
C29 C 0.8676(4) 0.9484(5) 0.3401(9) 0.045(2) Uani 0.488(4) 1 d G . P D 1
C30 C 0.8427(3) 0.9875(7) 0.2861(8) 0.045(2) Uani 0.488(4) 1 d G . P D 1
H30 H 0.824765 0.966102 0.245502 0.054 Uiso 0.488(4) 1 calc R U P D 1
C31 C 0.8441(3) 1.0578(7) 0.2915(8) 0.045(2) Uani 0.488(4) 1 d G . P D 1
H31 H 0.827126 1.084507 0.254555 0.054 Uiso 0.488(4) 1 calc R U P D 1
C32 C 0.8704(4) 1.0891(5) 0.3509(9) 0.045(2) Uani 0.488(4) 1 d G . P D 1
H32 H 0.871377 1.137124 0.354558 0.054 Uiso 0.488(4) 1 calc R U P D 1
C33 C 0.8953(3) 1.0500(7) 0.4049(8) 0.045(2) Uani 0.488(4) 1 d G . P D 1
H33 H 0.913267 1.071337 0.445509 0.054 Uiso 0.488(4) 1 calc R U P D 1
N5 N 0.8939(3) 0.9796(7) 0.3995(8) 0.045(2) Uani 0.488(4) 1 d G . P D 1
Pt2A Pt 0.97608(4) 0.94876(9) 0.32075(13) 0.0279(3) Uani 0.512(4) 1 d . . P D 2
Pt1A Pt 1.07539(4) 1.06010(12) 0.53367(7) 0.0316(3) Uani 0.512(4) 1 d . . P D 2
C1A C 1.0351(12) 1.018(2) 0.455(4) 0.029(2) Uani 0.512(4) 1 d . U P D 2
N1A N 1.0134(9) 0.992(2) 0.4035(14) 0.029(2) Uani 0.512(4) 1 d . . P D 2
C2A C 0.9024(6) 1.0274(12) 0.4174(14) 0.054(6) Uani 0.512(4) 1 d . . P D 2
C3A C 0.9113(6) 1.0934(9) 0.4389(13) 0.052(5) Uani 0.512(4) 1 d . . P D 2
H3A H 0.931732 1.100807 0.482145 0.063 Uiso 0.512(4) 1 calc R U P D 2
C4A C 0.8927(6) 1.1508(10) 0.4024(15) 0.059(6) Uani 0.512(4) 1 d . . P D 2
H4A H 0.900588 1.195292 0.419215 0.071 Uiso 0.512(4) 1 calc R U P D 2
C5A C 0.8621(7) 1.1399(10) 0.3400(16) 0.063(6) Uani 0.512(4) 1 d . . P D 2
H5A H 0.848160 1.176212 0.312167 0.076 Uiso 0.512(4) 1 calc R U P D 2
C6A C 0.8532(5) 1.0716(8) 0.3214(13) 0.037(4) Uani 0.512(4) 1 d . . P D 2
H6A H 0.831534 1.063225 0.281950 0.045 Uiso 0.512(4) 1 calc R U P D 2
C7A C 0.8721(5) 1.0173(9) 0.3533(11) 0.040(4) Uani 0.512(4) 1 d . . P D 2
C8A C 0.8626(3) 0.9455(4) 0.3323(7) 0.035(4) Uani 0.512(4) 1 d G . P D 2
C9A C 0.8353(3) 0.9196(6) 0.2707(6) 0.051(5) Uani 0.512(4) 1 d G . P D 2
H9A H 0.819620 0.949535 0.235143 0.061 Uiso 0.512(4) 1 calc R U P D 2
C10A C 0.8309(3) 0.8498(6) 0.2612(6) 0.048(5) Uani 0.512(4) 1 d G . P D 2
H10A H 0.812237 0.832147 0.219050 0.057 Uiso 0.512(4) 1 calc R U P D 2
C11A C 0.8538(3) 0.8060(4) 0.3132(8) 0.046(5) Uani 0.512(4) 1 d G . P D 2
H11A H 0.850788 0.758354 0.306688 0.055 Uiso 0.512(4) 1 calc R U P D 2
C12A C 0.8811(3) 0.8319(5) 0.3748(6) 0.039(4) Uani 0.512(4) 1 d G . P D 2
N2A N 0.8855(2) 0.9016(5) 0.3844(5) 0.035(3) Uani 0.512(4) 1 d G . P D 2
C13A C 0.9066(5) 0.7951(9) 0.4376(11) 0.033(4) Uani 0.512(4) 1 d . . P D 2
C14A C 0.9049(6) 0.7283(12) 0.4492(13) 0.055(5) Uani 0.512(4) 1 d . . P D 2
H14A H 0.887024 0.702049 0.414115 0.066 Uiso 0.512(4) 1 calc R U P D 2
C15A C 0.9298(7) 0.6965(10) 0.5139(16) 0.056(6) Uani 0.512(4) 1 d . . P D 2
H15A H 0.929478 0.648828 0.522080 0.067 Uiso 0.512(4) 1 calc R U P D 2
C16A C 0.9538(6) 0.7363(11) 0.5632(13) 0.051(5) Uani 0.512(4) 1 d . . P D 2
H16A H 0.970794 0.716962 0.607452 0.062 Uiso 0.512(4) 1 calc R U P D 2
C17A C 0.9539(5) 0.8072(10) 0.5493(12) 0.039(4) Uani 0.512(4) 1 d . . P D 2
H17A H 0.971357 0.834292 0.584542 0.047 Uiso 0.512(4) 1 calc R U P D 2
N3A N 0.9318(4) 0.8359(7) 0.4924(9) 0.037(3) Uani 0.512(4) 1 d . . P D 2
C18A C 0.9522(3) 1.0366(5) 0.2697(7) 0.0362(16) Uani 0.512(4) 1 d G . P D 2
C19A C 0.9616(3) 1.1027(5) 0.2942(6) 0.0362(16) Uani 0.512(4) 1 d G . P D 2
H19A H 0.981457 1.110914 0.338718 0.043 Uiso 0.512(4) 1 calc R U P D 2
C20A C 0.9421(3) 1.1568(4) 0.2536(6) 0.0362(16) Uani 0.512(4) 1 d G . P D 2
H20A H 0.948516 1.201995 0.270377 0.043 Uiso 0.512(4) 1 calc R U P D 2
C21A C 0.9131(3) 1.1448(4) 0.1885(6) 0.0362(16) Uani 0.512(4) 1 d G . P D 2
H21A H 0.899724 1.181751 0.160783 0.043 Uiso 0.512(4) 1 calc R U P D 2
C22A C 0.9037(3) 1.0786(5) 0.1640(6) 0.0362(16) Uani 0.512(4) 1 d G U P D 2
H22A H 0.883874 1.070426 0.119530 0.043 Uiso 0.512(4) 1 calc R U P D 2
C23A C 0.9232(3) 1.0245(4) 0.2046(7) 0.0362(16) Uani 0.512(4) 1 d G . P D 2
C24A C 0.9153(3) 0.9551(4) 0.1811(7) 0.034(4) Uani 0.512(4) 1 d G . P D 2
C25A C 0.8896(3) 0.9284(5) 0.1168(6) 0.040(4) Uani 0.512(4) 1 d G . P D 2
H25A H 0.874185 0.957814 0.079980 0.048 Uiso 0.512(4) 1 calc R U P D 2
C26A C 0.8864(3) 0.8585(5) 0.1064(6) 0.047(5) Uani 0.512(4) 1 d G . P D 2
H26A H 0.868854 0.840240 0.062408 0.056 Uiso 0.512(4) 1 calc R U P D 2
C27A C 0.9090(3) 0.8154(4) 0.1602(7) 0.038(4) Uani 0.512(4) 1 d G . P D 2
H27A H 0.906845 0.767695 0.153091 0.045 Uiso 0.512(4) 1 calc R U P D 2
C28A C 0.9347(3) 0.8422(4) 0.2245(6) 0.035(4) Uani 0.512(4) 1 d G . P D 2
N4A N 0.9379(2) 0.9120(5) 0.2350(5) 0.031(3) Uani 0.512(4) 1 d G . P D 2
N5A N 0.9846(3) 0.8452(4) 0.3419(7) 0.0399(17) Uani 0.512(4) 1 d G . P D 2
C29A C 0.9606(3) 0.8062(5) 0.2857(6) 0.0399(17) Uani 0.512(4) 1 d G . P D 2
C30A C 0.9617(3) 0.7359(5) 0.2914(7) 0.0399(17) Uani 0.512(4) 1 d G . P D 2
H30A H 0.945286 0.709260 0.252978 0.048 Uiso 0.512(4) 1 calc R U P D 2
C31A C 0.9867(3) 0.7046(4) 0.3534(8) 0.0399(17) Uani 0.512(4) 1 d G . P D 2
H31A H 0.987437 0.656506 0.357374 0.048 Uiso 0.512(4) 1 calc R U P D 2
C32A C 1.0107(3) 0.7436(5) 0.4097(7) 0.0399(17) Uani 0.512(4) 1 d G . P D 2
H32A H 1.027788 0.722145 0.452072 0.048 Uiso 0.512(4) 1 calc R U P D 2
C33A C 1.0096(3) 0.8139(5) 0.4039(6) 0.0399(17) Uani 0.512(4) 1 d G . P D 2
H33A H 1.025987 0.840539 0.442374 0.048 Uiso 0.512(4) 1 calc R U P D 2

loop_
_atom_site_aniso_label
_atom_site_aniso_U_11
_atom_site_aniso_U_22
_atom_site_aniso_U_33
_atom_site_aniso_U_23
_atom_site_aniso_U_13
_atom_site_aniso_U_12
C101 0.036(4) 0.025(4) 0.027(4) -0.003(3) 0.004(3) 0.001(3)
C102 0.034(4) 0.033(4) 0.031(4) -0.004(3) 0.007(3) 0.004(3)
C103 0.036(4) 0.040(5) 0.035(4) 0.000(4) 0.005(3) -0.005(4)
C104 0.048(5) 0.028(4) 0.039(5) 0.001(3) 0.005(4) -0.009(4)
C105 0.049(5) 0.026(4) 0.037(5) 0.004(3) 0.000(4) -0.006(4)
C106 0.036(4) 0.026(4) 0.035(4) -0.001(3) 0.002(3) 0.000(3)
C107 0.040(6) 0.052(7) 0.088(9) 0.005(6) 0.016(6) -0.003(5)
C108 0.066(7) 0.026(5) 0.087(9) 0.005(5) -0.004(6) -0.003(5)
C109 0.031(4) 0.027(4) 0.033(4) -0.001(3) 0.004(3) -0.003(3)
C110 0.033(4) 0.027(4) 0.033(4) 0.000(3) 0.008(3) -0.004(3)
C111 0.026(4) 0.030(4) 0.045(5) 0.002(3) 0.008(3) 0.001(3)
C112 0.035(4) 0.042(5) 0.037(4) 0.014(4) 0.004(4) 0.010(4)
C113 0.033(4) 0.040(5) 0.032(4) 0.000(3) 0.005(3) 0.000(4)
C114 0.040(5) 0.025(4) 0.032(4) -0.005(3) 0.006(3) -0.004(3)
C115 0.046(5) 0.026(4) 0.052(5) 0.005(4) 0.011(4) 0.001(4)
C116 0.054(6) 0.054(6) 0.048(6) 0.006(5) -0.002(5) -0.002(5)
C117 0.053(5) 0.024(4) 0.036(4) -0.002(3) -0.002(4) 0.015(4)
C118 0.081(8) 0.025(4) 0.047(6) -0.007(4) -0.023(5) 0.009(5)
C119 0.132(13) 0.041(6) 0.045(7) -0.009(5) -0.022(7) 0.009(7)
C120 0.21(2) 0.036(6) 0.037(6) -0.004(5) -0.044(9) 0.023(9)
C121 0.131(12) 0.040(6) 0.033(5) 0.015(4) 0.026(6) 0.038(7)
C122 0.076(7) 0.033(5) 0.028(4) -0.001(3) 0.004(4) 0.021(5)
C124 0.121(8) 0.070(7) 0.052(6) 0.010(5) 0.031(6) 0.035(6)
C125 0.037(4) 0.027(4) 0.044(5) -0.008(3) 0.008(4) -0.004(3)
C126 0.041(5) 0.035(5) 0.052(5) -0.009(4) 0.016(4) -0.013(4)
C127 0.050(6) 0.040(5) 0.064(6) -0.008(5) 0.028(5) -0.006(4)
C128 0.055(7) 0.038(6) 0.109(10) 0.005(6) 0.043(7) -0.003(5)
C129 0.043(6) 0.036(5) 0.100(9) 0.016(5) 0.026(6) 0.005(4)
C130 0.040(5) 0.031(5) 0.071(7) 0.009(4) 0.015(5) 0.005(4)
C131 0.074(8) 0.074(9) 0.074(8) -0.024(7) 0.041(7) -0.031(7)
C132 0.054(8) 0.078(10) 0.152(16) 0.043(10) 0.041(9) 0.023(7)
B1 0.034(5) 0.026(4) 0.033(4) -0.004(3) 0.005(4) 0.000(4)
F1 0.044(6) 0.182(18) 0.089(10) -0.004(10) 0.033(6) 0.027(8)
F2 0.029(5) 0.097(10) 0.080(9) 0.031(7) -0.006(5) -0.003(5)
F3 0.040(8) 0.047(8) 0.32(4) -0.014(15) -0.006(15) -0.011(6)
F1A 0.026(9) 0.096(18) 0.060(12) 0.020(11) 0.007(8) -0.011(9)
F2A 0.026(10) 0.17(3) 0.058(12) -0.033(15) -0.013(8) -0.021(13)
F3A 0.108(14) 0.110(14) 0.130(15) -0.005(10) 0.019(10) 0.008(9)
F4 0.097(6) 0.027(3) 0.197(10) 0.024(5) 0.012(6) -0.007(4)
F5 0.159(9) 0.056(5) 0.115(7) 0.016(5) -0.065(6) 0.032(5)
F6 0.151(9) 0.074(6) 0.141(8) 0.031(5) 0.068(7) 0.073(6)
F7 0.045(8) 0.036(10) 0.13(2) -0.020(11) 0.021(9) -0.010(6)
F8 0.083(15) 0.036(10) 0.093(14) -0.016(9) 0.066(12) -0.003(8)
F9 0.14(2) 0.026(6) 0.074(11) 0.004(6) -0.013(12) 0.006(10)
F9A 0.060(15) 0.042(14) 0.16(3) -0.022(16) -0.013(15) 0.030(11)
F8A 0.13(3) 0.031(9) 0.066(13) -0.014(8) 0.046(16) 0.018(13)
F7A 0.080(16) 0.048(18) 0.091(18) -0.036(13) 0.067(14) -0.033(12)
F10 0.092(6) 0.171(10) 0.077(6) -0.007(6) -0.036(5) 0.042(6)
F11 0.156(9) 0.249(14) 0.032(4) -0.006(6) 0.009(5) -0.106(9)
F12 0.239(12) 0.055(5) 0.093(6) -0.007(4) -0.109(7) -0.004(6)
F13 0.059(10) 0.095(13) 0.123(14) -0.065(11) -0.009(9) 0.001(9)
F14 0.090(12) 0.139(19) 0.043(8) -0.011(10) -0.028(8) -0.030(12)
F15 0.091(12) 0.067(10) 0.108(13) 0.017(9) -0.019(10) -0.035(9)
C123 0.058(11) 0.045(9) 0.043(9) -0.009(7) -0.005(8) 0.000(8)
F15A 0.079(11) 0.037(7) 0.091(12) -0.034(7) -0.029(9) -0.005(7)
F13A 0.034(10) 0.060(12) 0.143(18) -0.058(12) -0.013(9) -0.010(8)
F14A 0.14(2) 0.093(16) 0.072(13) 0.012(10) -0.068(13) -0.031(13)
C223 0.070(11) 0.069(11) 0.066(11) -0.004(8) 0.013(9) 0.001(8)
F16 0.234(13) 0.091(7) 0.129(8) 0.074(6) 0.104(9) 0.060(7)
F17 0.357(19) 0.114(8) 0.116(8) -0.015(7) 0.149(11) 0.062(10)
F18 0.142(9) 0.192(11) 0.090(6) 0.054(7) 0.080(6) 0.075(8)
F19 0.098(6) 0.125(7) 0.068(5) 0.008(5) 0.027(5) -0.005(6)
F20 0.40(2) 0.106(7) 0.087(6) -0.038(5) 0.123(10) -0.154(11)
F21 0.115(7) 0.166(10) 0.095(7) -0.038(6) 0.050(6) 0.024(7)
F22 0.078(7) 0.151(11) 0.196(12) 0.054(9) -0.041(7) 0.033(7)
F23 0.090(6) 0.130(8) 0.204(11) 0.098(8) 0.093(7) 0.068(6)
F24 0.085(6) 0.106(7) 0.162(8) 0.083(6) 0.066(6) 0.053(5)
Pt1 0.0206(4) 0.0267(5) 0.0235(6) -0.0013(4) 0.0029(4) -0.0024(3)
C1 0.026(4) 0.035(7) 0.026(4) -0.001(5) 0.005(3) -0.003(4)
N1 0.026(4) 0.035(7) 0.026(4) -0.001(5) 0.005(3) -0.003(4)
C2 0.026(5) 0.037(5) 0.030(5) 0.009(4) 0.003(4) 0.001(4)
C3 0.026(5) 0.037(5) 0.030(5) 0.009(4) 0.003(4) 0.001(4)
C4 0.063(9) 0.044(8) 0.042(8) 0.013(7) 0.002(7) -0.001(7)
C5 0.052(12) 0.044(11) 0.044(11) 0.006(9) 0.007(9) 0.007(9)
C6 0.060(14) 0.029(10) 0.056(13) -0.004(9) 0.014(11) 0.005(9)
C7 0.026(5) 0.037(5) 0.030(5) 0.009(4) 0.003(4) 0.001(4)
C8 0.032(4) 0.032(4) 0.035(4) -0.004(3) 0.010(3) -0.006(3)
C9 0.032(4) 0.032(4) 0.035(4) -0.004(3) 0.010(3) -0.006(3)
C10 0.032(4) 0.032(4) 0.035(4) -0.004(3) 0.010(3) -0.006(3)
C11 0.032(4) 0.032(4) 0.035(4) -0.004(3) 0.010(3) -0.006(3)
C12 0.032(4) 0.032(4) 0.035(4) -0.004(3) 0.010(3) -0.006(3)
N2 0.032(4) 0.032(4) 0.035(4) -0.004(3) 0.010(3) -0.006(3)
C13 0.034(4) 0.038(4) 0.030(3) 0.009(3) 0.012(3) 0.009(3)
C14 0.034(4) 0.038(4) 0.030(3) 0.009(3) 0.012(3) 0.009(3)
C15 0.034(4) 0.038(4) 0.030(3) 0.009(3) 0.012(3) 0.009(3)
C16 0.034(4) 0.038(4) 0.030(3) 0.009(3) 0.012(3) 0.009(3)
C17 0.038(10) 0.050(12) 0.044(10) -0.001(9) 0.020(8) -0.011(9)
N3 0.034(4) 0.038(4) 0.030(3) 0.009(3) 0.012(3) 0.009(3)
Pt2 0.0236(4) 0.0270(7) 0.0306(4) -0.0066(4) 0.0051(3) -0.0051(4)
C18 0.051(6) 0.047(5) 0.049(5) 0.003(4) 0.007(4) 0.003(4)
C19 0.051(6) 0.047(5) 0.049(5) 0.003(4) 0.007(4) 0.003(4)
C20 0.051(6) 0.047(5) 0.049(5) 0.003(4) 0.007(4) 0.003(4)
C21 0.051(6) 0.047(5) 0.049(5) 0.003(4) 0.007(4) 0.003(4)
C22 0.051(6) 0.047(5) 0.049(5) 0.003(4) 0.007(4) 0.003(4)
C23 0.051(6) 0.047(5) 0.049(5) 0.003(4) 0.007(4) 0.003(4)
C24 0.028(4) 0.068(6) 0.038(4) -0.017(4) 0.014(3) -0.017(4)
C25 0.028(4) 0.068(6) 0.038(4) -0.017(4) 0.014(3) -0.017(4)
C26 0.028(4) 0.068(6) 0.038(4) -0.017(4) 0.014(3) -0.017(4)
C27 0.028(4) 0.068(6) 0.038(4) -0.017(4) 0.014(3) -0.017(4)
C28 0.028(4) 0.068(6) 0.038(4) -0.017(4) 0.014(3) -0.017(4)
N4 0.028(4) 0.068(6) 0.038(4) -0.017(4) 0.014(3) -0.017(4)
C29 0.025(4) 0.060(6) 0.053(5) -0.005(5) 0.012(4) -0.004(4)
C30 0.025(4) 0.060(6) 0.053(5) -0.005(5) 0.012(4) -0.004(4)
C31 0.025(4) 0.060(6) 0.053(5) -0.005(5) 0.012(4) -0.004(4)
C32 0.025(4) 0.060(6) 0.053(5) -0.005(5) 0.012(4) -0.004(4)
C33 0.025(4) 0.060(6) 0.053(5) -0.005(5) 0.012(4) -0.004(4)
N5 0.025(4) 0.060(6) 0.053(5) -0.005(5) 0.012(4) -0.004(4)
Pt2A 0.0231(4) 0.0307(6) 0.0303(6) -0.0071(4) 0.0068(4) -0.0046(4)
Pt1A 0.0329(5) 0.0329(8) 0.0308(4) -0.0104(4) 0.0112(3) -0.0141(5)
C1A 0.026(4) 0.035(7) 0.026(4) -0.001(5) 0.005(3) -0.003(4)
N1A 0.026(4) 0.035(7) 0.026(4) -0.001(5) 0.005(3) -0.003(4)
C2A 0.064(14) 0.057(14) 0.052(12) -0.016(10) 0.037(11) -0.020(11)
C3A 0.064(13) 0.028(9) 0.064(13) -0.005(9) 0.013(10) 0.005(9)
C4A 0.070(15) 0.024(9) 0.078(15) -0.006(9) 0.003(12) 0.000(9)
C5A 0.071(15) 0.030(10) 0.094(18) 0.013(11) 0.029(13) 0.012(10)
C6A 0.042(10) 0.015(7) 0.059(12) -0.001(7) 0.021(9) 0.004(7)
C7A 0.040(9) 0.040(10) 0.042(10) -0.004(7) 0.016(8) 0.011(8)
C8A 0.036(10) 0.049(11) 0.025(8) 0.003(7) 0.018(7) -0.007(8)
C9A 0.037(10) 0.081(15) 0.034(9) 0.000(9) 0.007(7) -0.003(10)
C10A 0.046(11) 0.048(11) 0.049(11) -0.025(9) 0.011(9) -0.035(9)
C11A 0.045(11) 0.051(13) 0.040(10) -0.009(9) 0.006(8) -0.007(9)
C12A 0.042(10) 0.045(10) 0.038(9) -0.006(8) 0.025(8) -0.021(8)
N2A 0.042(8) 0.036(8) 0.031(7) -0.002(6) 0.017(6) -0.005(6)
C13A 0.029(9) 0.040(10) 0.032(9) -0.006(7) 0.007(7) -0.012(7)
C14A 0.051(12) 0.066(14) 0.051(12) -0.017(10) 0.015(10) -0.005(10)
C15A 0.082(17) 0.019(8) 0.079(16) 0.002(9) 0.050(13) -0.010(9)
C16A 0.050(12) 0.049(12) 0.051(12) -0.002(9) 0.002(9) 0.000(9)
C17A 0.033(9) 0.041(10) 0.047(11) -0.020(8) 0.014(9) -0.001(8)
N3A 0.055(9) 0.029(7) 0.032(7) 0.009(6) 0.023(7) 0.000(6)
C18A 0.035(4) 0.037(4) 0.036(3) -0.003(3) 0.006(3) -0.002(3)
C19A 0.035(4) 0.037(4) 0.036(3) -0.003(3) 0.006(3) -0.002(3)
C20A 0.035(4) 0.037(4) 0.036(3) -0.003(3) 0.006(3) -0.002(3)
C21A 0.035(4) 0.037(4) 0.036(3) -0.003(3) 0.006(3) -0.002(3)
C22A 0.035(4) 0.037(4) 0.036(3) -0.003(3) 0.006(3) -0.002(3)
C23A 0.035(4) 0.037(4) 0.036(3) -0.003(3) 0.006(3) -0.002(3)
C24A 0.027(8) 0.032(8) 0.045(10) 0.015(7) 0.014(7) 0.005(7)
C25A 0.026(8) 0.054(11) 0.038(9) -0.002(8) 0.001(7) 0.002(7)
C26A 0.041(10) 0.038(10) 0.053(11) -0.016(8) -0.006(8) 0.025(8)
C27A 0.031(9) 0.032(10) 0.047(10) -0.004(8) 0.000(7) -0.020(7)
C28A 0.024(8) 0.051(10) 0.031(8) -0.015(7) 0.008(6) 0.005(7)
N4A 0.022(6) 0.034(7) 0.038(7) -0.001(6) 0.012(5) 0.000(5)
N5A 0.039(4) 0.035(4) 0.050(4) 0.007(3) 0.019(3) 0.006(3)
C29A 0.039(4) 0.035(4) 0.050(4) 0.007(3) 0.019(3) 0.006(3)
C30A 0.039(4) 0.035(4) 0.050(4) 0.007(3) 0.019(3) 0.006(3)
C31A 0.039(4) 0.035(4) 0.050(4) 0.007(3) 0.019(3) 0.006(3)
C32A 0.039(4) 0.035(4) 0.050(4) 0.007(3) 0.019(3) 0.006(3)
C33A 0.039(4) 0.035(4) 0.050(4) 0.007(3) 0.019(3) 0.006(3)

loop_
_atom_type_symbol
_atom_type_description
_atom_type_scat_dispersion_real
_atom_type_scat_dispersion_imag
_atom_type_scat_source
C C 0.0033 0.0016 'International Tables Vol C Tables 4.2.6.8 and 6.1.1.4'
H H 0.0000 0.0000 'International Tables Vol C Tables 4.2.6.8 and 6.1.1.4'
B B 0.0013 0.0007 'International Tables Vol C Tables 4.2.6.8 and 6.1.1.4'
N N 0.0061 0.0033 'International Tables Vol C Tables 4.2.6.8 and 6.1.1.4'
F F 0.0171 0.0103 'International Tables Vol C Tables 4.2.6.8 and 6.1.1.4'
Pt Pt -1.7033 8.3905 'International Tables Vol C Tables 4.2.6.8 and 6.1.1.4'

loop_
_geom_angle_atom_site_label_1
_geom_angle_atom_site_label_2
_geom_angle_atom_site_label_3
_geom_angle
_geom_angle_site_symmetry_1
_geom_angle_site_symmetry_3
_geom_angle_publ_flag
C102 C101 C106 115.2(7) . . ?
C102 C101 B1 123.9(7) . . ?
C106 C101 B1 120.7(7) . . ?
C103 C102 C101 122.9(8) . . ?
C102 C103 C104 120.9(8) . . ?
C102 C103 C107 118.7(8) . . ?
C104 C103 C107 120.4(8) . . ?
C103 C104 C105 117.9(8) . . ?
C106 C105 C104 120.4(8) . . ?
C106 C105 C108 118.9(9) . . ?
C104 C105 C108 120.7(8) . . ?
C105 C106 C101 122.7(8) . . ?
F3 C107 F1 105.0(11) . . ?
F3 C107 F2 104.4(10) . . ?
F1 C107 F2 98.6(9) . . ?
F3A C107 F1A 112.7(18) . . ?
F3A C107 F2A 111.0(17) . . ?
F1A C107 F2A 94.5(13) . . ?
F3A C107 C103 123(2) . . ?
F3 C107 C103 118.8(11) . . ?
F1 C107 C103 113.2(9) . . ?
F2 C107 C103 114.4(8) . . ?
F1A C107 C103 106.6(11) . . ?
F2A C107 C103 104.7(11) . . ?
F6 C108 F4 109.3(11) . . ?
F6 C108 F5 105.6(11) . . ?
F4 C108 F5 102.2(11) . . ?
F6 C108 C105 113.8(10) . . ?
F4 C108 C105 113.8(10) . . ?
F5 C108 C105 111.2(9) . . ?
C110 C109 C114 115.6(7) . . ?
C110 C109 B1 121.6(7) . . ?
C114 C109 B1 122.8(7) . . ?
C111 C110 C109 122.8(8) . . ?
C112 C111 C110 120.4(7) . . ?
C112 C111 C115 119.7(8) . . ?
C110 C111 C115 119.9(7) . . ?
C113 C112 C111 118.2(7) . . ?
C112 C113 C114 121.0(7) . . ?
C112 C113 C116 118.1(8) . . ?
C114 C113 C116 120.9(8) . . ?
C113 C114 C109 122.0(7) . . ?
F7A C115 F9A 111.3(17) . . ?
F8 C115 F7 106.7(12) . . ?
F8 C115 F9 105.7(10) . . ?
F7 C115 F9 104.4(11) . . ?
F7A C115 F8A 102.9(17) . . ?
F9A C115 F8A 102.0(14) . . ?
F7A C115 C111 117.6(16) . . ?
F9A C115 C111 111.9(14) . . ?
F8 C115 C111 115.2(11) . . ?
F7 C115 C111 111.0(14) . . ?
F9 C115 C111 113.0(11) . . ?
F8A C115 C111 109.7(12) . . ?
F12 C116 F11 107.4(9) . . ?
F12 C116 F10 104.6(9) . . ?
F11 C116 F10 102.8(9) . . ?
F12 C116 C113 115.1(8) . . ?
F11 C116 C113 112.6(8) . . ?
F10 C116 C113 113.4(8) . . ?
C122 C117 C118 116.4(9) . . ?
C122 C117 B1 120.4(8) . . ?
C118 C117 B1 123.1(9) . . ?
C119 C118 C117 126.2(13) . . ?
C118 C119 C120 115.8(12) . . ?
C118 C119 C223 147.4(15) . . ?
C120 C119 C223 96.8(12) . . ?
C118 C119 C123 118.5(13) . . ?
C120 C119 C123 125.7(11) . . ?
C121 C120 C119 121.7(11) . . ?
C120 C121 C122 119.5(12) . . ?
C120 C121 C124 124.8(11) . . ?
C122 C121 C124 115.7(10) . . ?
C117 C122 C121 120.4(10) . . ?
F18 C124 F16 104.7(10) . . ?
F18 C124 F17 103.2(10) . . ?
F16 C124 F17 104.7(9) . . ?
F18 C124 C121 115.3(8) . . ?
F16 C124 C121 113.9(9) . . ?
F17 C124 C121 113.8(10) . . ?
C130 C125 C126 115.9(9) . . ?
C130 C125 B1 122.9(8) . . ?
C126 C125 B1 121.2(8) . . ?
C125 C126 C127 121.6(9) . . ?
C128 C127 C126 121.2(10) . . ?
C128 C127 C131 120.4(10) . . ?
C126 C127 C131 118.4(10) . . ?
C127 C128 C129 118.3(10) . . ?
C128 C129 C130 121.2(10) . . ?
C128 C129 C132 120.9(10) . . ?
C130 C129 C132 117.9(10) . . ?
C125 C130 C129 121.8(10) . . ?
F20 C131 F19 107.3(10) . . ?
F20 C131 F21 106.6(9) . . ?
F19 C131 F21 103.0(8) . . ?
F20 C131 C127 111.8(9) . . ?
F19 C131 C127 114.7(9) . . ?
F21 C131 C127 112.8(10) . . ?
F24 C132 F22 105.5(11) . . ?
F24 C132 F23 105.4(9) . . ?
F22 C132 F23 106.0(10) . . ?
F24 C132 C129 113.4(10) . . ?
F22 C132 C129 113.1(10) . . ?
F23 C132 C129 112.7(11) . . ?
C125 B1 C117 114.7(7) . . ?
C125 B1 C101 108.1(6) . . ?
C117 B1 C101 106.0(7) . . ?
C125 B1 C109 109.9(7) . . ?
C117 B1 C109 106.5(6) . . ?
C101 B1 C109 111.7(7) . . ?
F13 C123 F15 103.5(12) . . ?
F13 C123 F14 102.5(12) . . ?
F15 C123 F14 103.6(12) . . ?
F13 C123 C119 116.7(12) . . ?
F15 C123 C119 115.3(11) . . ?
F14 C123 C119 113.5(12) . . ?
F15A C223 F14A 113.0(13) . . ?
F15A C223 F13A 110.4(14) . . ?
F14A C223 F13A 110.8(14) . . ?
F15A C223 C119 113.7(13) . . ?
F14A C223 C119 115.7(16) . . ?
F13A C223 C119 91.1(12) . . ?
N2 Pt1 C2 81.1(4) . . ?
N2 Pt1 C1 174.9(11) . . ?
C2 Pt1 C1 95.4(14) . . ?
N2 Pt1 N3 78.8(4) . . ?
C2 Pt1 N3 159.8(4) . . ?
C1 Pt1 N3 104.8(14) . . ?
N2 Pt1 Pt2 88.0(3) . . ?
C2 Pt1 Pt2 79.6(3) . . ?
C1 Pt1 Pt2 95.1(13) . . ?
N3 Pt1 Pt2 97.7(3) . . ?
N1 C1 Pt1 169(3) . . ?
C1 N1 Pt2 168(4) . 5_776 ?
C3 C2 C7 120.0 . . ?
C3 C2 Pt1 127.9(6) . . ?
C7 C2 Pt1 112.1(6) . . ?
C4 C3 C2 120.0 . . ?
C3 C4 C5 120.0 . . ?
C6 C5 C4 120.0 . . ?
C5 C6 C7 120.0 . . ?
C6 C7 C2 120.0 . . ?
C6 C7 C8 123.3(8) . . ?
C2 C7 C8 116.7(8) . . ?
C9 C8 N2 120.0 . . ?
C9 C8 C7 129.9(8) . . ?
N2 C8 C7 110.1(8) . . ?
C10 C9 C8 120.0 . . ?
C9 C10 C11 120.0 . . ?
C10 C11 C12 120.0 . . ?
C13 C12 C11 127.2(9) . . ?
C13 C12 N2 112.8(9) . . ?
C11 C12 N2 120.0 . . ?
C12 N2 C8 120.0 . . ?
C12 N2 Pt1 120.1(6) . . ?
C8 N2 Pt1 119.7(6) . . ?
C12 C13 C14 122.4(9) . . ?
C12 C13 N3 117.6(9) . . ?
C14 C13 N3 120.0 . . ?
C13 C14 C15 120.0 . . ?
C16 C15 C14 120.0 . . ?
C15 C16 C17 120.0 . . ?
N3 C17 C16 120.0 . . ?
C17 N3 C13 120.0 . . ?
C17 N3 Pt1 129.3(6) . . ?
C13 N3 Pt1 110.6(6) . . ?
N4 Pt2 N1 175.7(12) . 5_776 ?
N4 Pt2 C18 81.1(6) . . ?
N1 Pt2 C18 96.8(11) 5_776 . ?
N4 Pt2 N5 78.8(6) . . ?
N1 Pt2 N5 103.1(11) 5_776 . ?
C18 Pt2 N5 159.5(6) . . ?
N4 Pt2 Pt1 96.5(4) . . ?
N1 Pt2 Pt1 87.5(12) 5_776 . ?
C18 Pt2 Pt1 98.5(5) . . ?
N5 Pt2 Pt1 87.4(4) . . ?
C19 C18 C23 120.0 . . ?
C19 C18 Pt2 128.0(8) . . ?
C23 C18 Pt2 111.9(8) . . ?
C18 C19 C20 120.0 . . ?
C19 C20 C21 120.0 . . ?
C22 C21 C20 120.0 . . ?
C21 C22 C23 120.0 . . ?
C22 C23 C18 120.0 . . ?
C22 C23 C24 123.7(12) . . ?
C18 C23 C24 116.3(12) . . ?
C25 C24 N4 120.0 . . ?
C25 C24 C23 127.8(11) . . ?
N4 C24 C23 112.2(11) . . ?
C26 C25 C24 120.0 . . ?
C27 C26 C25 120.0 . . ?
C26 C27 C28 120.0 . . ?
C27 C28 N4 120.0 . . ?
C27 C28 C29 129.0(10) . . ?
N4 C28 C29 110.9(10) . . ?
C28 N4 C24 120.0 . . ?
C28 N4 Pt2 121.4(7) . . ?
C24 N4 Pt2 118.5(7) . . ?
C30 C29 N5 120.0 . . ?
C30 C29 C28 125.3(11) . . ?
N5 C29 C28 114.7(11) . . ?
C29 C30 C31 120.0 . . ?
C32 C31 C30 120.0 . . ?
C31 C32 C33 120.0 . . ?
C32 C33 N5 120.0 . . ?
C33 N5 C29 120.0 . . ?
C33 N5 Pt2 126.1(8) . . ?
C29 N5 Pt2 113.8(8) . . ?
N4A Pt2A N1A 175.9(13) . . ?
N4A Pt2A C18A 79.4(4) . . ?
N1A Pt2A C18A 96.5(13) . . ?
N4A Pt2A N5A 79.8(4) . . ?
N1A Pt2A N5A 104.3(13) . . ?
C18A Pt2A N5A 159.2(4) . . ?
N2A Pt1A C1A 177(2) 5_776 . ?
N2A Pt1A N3A 79(2) 5_776 5_776 ?
C1A Pt1A N3A 103.1(12) . 5_776 ?
C2A Pt1A N3A 160.7(8) 5_776 5_776 ?
N1A C1A Pt1A 174(5) . . ?
C1A N1A Pt2A 178(5) . . ?
C3A C2A C7A 117(2) . . ?
C2A C3A C4A 125(2) . . ?
C5A C4A C3A 117.3(18) . . ?
C4A C5A C6A 116(2) . . ?
C7A C6A C5A 127(2) . . ?
C6A C7A C2A 118.2(19) . . ?
C6A C7A C8A 126.0(17) . . ?
C2A C7A C8A 115.6(16) . . ?
C9A C8A N2A 120.0 . . ?
C9A C8A C7A 129.0(10) . . ?
N2A C8A C7A 111.0(10) . . ?
C10A C9A C8A 120.0 . . ?
C11A C10A C9A 120.0 . . ?
C12A C11A C10A 120.0 . . ?
N2A C12A C11A 120.0 . . ?
N2A C12A C13A 111.4(10) . . ?
C11A C12A C13A 128.5(10) . . ?
C12A N2A C8A 120.0 . . ?
C14A C13A N3A 120.8(17) . . ?
C14A C13A C12A 123.3(16) . . ?
N3A C13A C12A 115.5(14) . . ?
C13A C14A C15A 120.1(19) . . ?
C16A C15A C14A 117.4(19) . . ?
C15A C16A C17A 120(2) . . ?
N3A C17A C16A 122.8(18) . . ?
C17A N3A C13A 118.6(15) . . ?
C19A C18A C23A 120.0 . . ?
C19A C18A Pt2A 127.4(6) . . ?
C23A C18A Pt2A 112.6(6) . . ?
C20A C19A C18A 120.0 . . ?
C19A C20A C21A 120.0 . . ?
C22A C21A C20A 120.0 . . ?
C21A C22A C23A 120.0 . . ?
C22A C23A C18A 120.0 . . ?
C22A C23A C24A 122.7(8) . . ?
C18A C23A C24A 117.3(8) . . ?
C25A C24A N4A 120.0 . . ?
C25A C24A C23A 130.0(8) . . ?
N4A C24A C23A 110.0(8) . . ?
C26A C25A C24A 120.0 . . ?
C25A C26A C27A 120.0 . . ?
C26A C27A C28A 120.0 . . ?
N4A C28A C27A 120.0 . . ?
N4A C28A C29A 111.8(7) . . ?
C27A C28A C29A 128.2(7) . . ?
C28A N4A C24A 120.0 . . ?
C28A N4A Pt2A 119.5(5) . . ?
C24A N4A Pt2A 120.4(5) . . ?
C29A N5A C33A 120.0 . . ?
C29A N5A Pt2A 111.9(6) . . ?
C33A N5A Pt2A 128.1(6) . . ?
N5A C29A C30A 120.0 . . ?
N5A C29A C28A 116.9(8) . . ?
C30A C29A C28A 123.0(8) . . ?
C31A C30A C29A 120.0 . . ?
C30A C31A C32A 120.0 . . ?
C31A C32A C33A 120.0 . . ?
C32A C33A N5A 120.0 . . ?

loop_
_geom_bond_atom_site_label_1
_geom_bond_atom_site_label_2
_geom_bond_distance
_geom_bond_site_symmetry_2
_geom_bond_publ_flag
C101 C102 1.399(11) . ?
C101 C106 1.405(11) . ?
C101 B1 1.653(12) . ?
C102 C103 1.383(12) . ?
C103 C104 1.385(12) . ?
C103 C107 1.483(13) . ?
C104 C105 1.400(13) . ?
C105 C106 1.386(11) . ?
C105 C108 1.499(13) . ?
C107 F3A 1.09(2) . ?
C107 F3 1.285(11) . ?
C107 F1 1.344(11) . ?
C107 F2 1.353(11) . ?
C107 F1A 1.39(2) . ?
C107 F2A 1.41(2) . ?
C108 F6 1.281(15) . ?
C108 F4 1.312(13) . ?
C108 F5 1.333(14) . ?
C109 C110 1.398(11) . ?
C109 C114 1.408(11) . ?
C109 B1 1.653(12) . ?
C110 C111 1.394(11) . ?
C111 C112 1.391(12) . ?
C111 C115 1.487(10) . ?
C112 C113 1.386(12) . ?
C113 C114 1.395(11) . ?
C113 C116 1.495(10) . ?
C115 F7A 1.27(2) . ?
C115 F9A 1.30(2) . ?
C115 F8 1.302(11) . ?
C115 F7 1.329(13) . ?
C115 F9 1.343(11) . ?
C115 F8A 1.42(3) . ?
C116 F12 1.267(10) . ?
C116 F11 1.280(10) . ?
C116 F10 1.309(10) . ?
C117 C122 1.382(14) . ?
C117 C118 1.411(13) . ?
C117 B1 1.641(12) . ?
C118 C119 1.342(14) . ?
C119 C120 1.42(2) . ?
C119 C223 1.434(15) . ?
C119 C123 1.528(14) . ?
C120 C121 1.38(2) . ?
C121 C122 1.417(12) . ?
C121 C124 1.503(12) . ?
C124 F18 1.317(11) . ?
C124 F16 1.318(10) . ?
C124 F17 1.325(10) . ?
C125 C130 1.395(13) . ?
C125 C126 1.403(12) . ?
C125 B1 1.628(12) . ?
C126 C127 1.408(13) . ?
C127 C128 1.363(16) . ?
C127 C131 1.494(12) . ?
C128 C129 1.380(17) . ?
C129 C130 1.398(14) . ?
C129 C132 1.506(13) . ?
C131 F20 1.287(10) . ?
C131 F19 1.312(10) . ?
C131 F21 1.323(10) . ?
C132 F24 1.332(11) . ?
C132 F22 1.338(12) . ?
C132 F23 1.338(11) . ?
F13 C123 1.339(14) . ?
F14 C123 1.347(14) . ?
F15 C123 1.340(14) . ?
F15A C223 1.284(13) . ?
F13A C223 1.309(14) . ?
F14A C223 1.285(14) . ?
Pt1 N2 1.908(7) . ?
Pt1 C2 2.022(8) . ?
Pt1 C1 2.05(5) . ?
Pt1 N3 2.110(8) . ?
Pt1 Pt2 3.1925(18) . ?
C1 N1 1.07(4) . ?
N1 Pt2 1.99(6) 5_776 ?
C2 C3 1.3900 . ?
C2 C7 1.3900 . ?
C3 C4 1.3900 . ?
C4 C5 1.3900 . ?
C5 C6 1.3900 . ?
C6 C7 1.3900 . ?
C7 C8 1.452(11) . ?
C8 C9 1.3900 . ?
C8 N2 1.3900 . ?
C9 C10 1.3900 . ?
C10 C11 1.3900 . ?
C11 C12 1.3900 . ?
C12 C13 1.372(11) . ?
C12 N2 1.3900 . ?
C13 C14 1.3900 . ?
C13 N3 1.3900 . ?
C14 C15 1.3900 . ?
C15 C16 1.3900 . ?
C16 C17 1.3900 . ?
C17 N3 1.3900 . ?
Pt2 N4 1.923(8) . ?
Pt2 C18 2.052(10) . ?
Pt2 N5 2.083(10) . ?
C18 C19 1.3900 . ?
C18 C23 1.3900 . ?
C19 C20 1.3900 . ?
C20 C21 1.3900 . ?
C21 C22 1.3900 . ?
C22 C23 1.3900 . ?
C23 C24 1.444(14) . ?
C24 C25 1.3900 . ?
C24 N4 1.3900 . ?
C25 C26 1.3900 . ?
C26 C27 1.3900 . ?
C27 C28 1.3900 . ?
C28 N4 1.3900 . ?
C28 C29 1.469(15) . ?
C29 C30 1.3900 . ?
C29 N5 1.3900 . ?
C30 C31 1.3900 . ?
C31 C32 1.3900 . ?
C32 C33 1.3900 . ?
C33 N5 1.3900 . ?
Pt2A N4A 1.944(7) . ?
Pt2A N1A 1.95(3) . ?
Pt2A C18A 2.052(8) . ?
Pt2A N5A 2.085(8) . ?
Pt1A N2A 1.94(2) 5_776 ?
Pt1A C1A 1.97(7) . ?
Pt1A C2A 2.01(3) 5_776 ?
Pt1A N3A 2.102(14) 5_776 ?
C1A N1A 1.17(6) . ?
C2A C3A 1.37(3) . ?
C2A C7A 1.41(3) . ?
C3A C4A 1.40(3) . ?
C4A C5A 1.40(3) . ?
C5A C6A 1.41(3) . ?
C6A C7A 1.33(2) . ?
C7A C8A 1.48(2) . ?
C8A C9A 1.3900 . ?
C8A N2A 1.3900 . ?
C9A C10A 1.3900 . ?
C10A C11A 1.3900 . ?
C11A C12A 1.3900 . ?
C12A N2A 1.3900 . ?
C12A C13A 1.46(2) . ?
C13A C14A 1.33(3) . ?
C13A N3A 1.42(2) . ?
C14A C15A 1.42(3) . ?
C15A C16A 1.34(3) . ?
C16A C17A 1.42(3) . ?
C17A N3A 1.26(2) . ?
C18A C19A 1.3900 . ?
C18A C23A 1.3900 . ?
C19A C20A 1.3900 . ?
C20A C21A 1.3900 . ?
C21A C22A 1.3900 . ?
C22A C23A 1.3900 . ?
C23A C24A 1.438(10) . ?
C24A C25A 1.3900 . ?
C24A N4A 1.3900 . ?
C25A C26A 1.3900 . ?
C26A C27A 1.3900 . ?
C27A C28A 1.3900 . ?
C28A N4A 1.3900 . ?
C28A C29A 1.440(10) . ?
N5A C29A 1.3900 . ?
N5A C33A 1.3900 . ?
C29A C30A 1.3900 . ?
C30A C31A 1.3900 . ?
C31A C32A 1.3900 . ?
C32A C33A 1.3900 . ?

loop_
_geom_torsion_atom_site_label_1
_geom_torsion_atom_site_label_2
_geom_torsion_atom_site_label_3
_geom_torsion_atom_site_label_4
_geom_torsion
_geom_torsion_site_symmetry_1
_geom_torsion_site_symmetry_2
_geom_torsion_site_symmetry_3
_geom_torsion_site_symmetry_4
_geom_torsion_publ_flag
C106 C101 C102 C103 0.9(12) . . . . ?
B1 C101 C102 C103 -174.7(8) . . . . ?
C101 C102 C103 C104 0.3(13) . . . . ?
C101 C102 C103 C107 -179.7(8) . . . . ?
C102 C103 C104 C105 -1.2(13) . . . . ?
C107 C103 C104 C105 178.8(8) . . . . ?
C103 C104 C105 C106 0.8(13) . . . . ?
C103 C104 C105 C108 -178.7(9) . . . . ?
C104 C105 C106 C101 0.5(13) . . . . ?
C108 C105 C106 C101 -180.0(9) . . . . ?
C102 C101 C106 C105 -1.3(12) . . . . ?
B1 C101 C106 C105 174.4(8) . . . . ?
C102 C103 C107 F3A -18(3) . . . . ?
C104 C103 C107 F3A 162(2) . . . . ?
C102 C103 C107 F3 160.6(14) . . . . ?
C104 C103 C107 F3 -19.4(17) . . . . ?
C102 C103 C107 F1 -75.5(13) . . . . ?
C104 C103 C107 F1 104.5(12) . . . . ?
C102 C103 C107 F2 36.4(14) . . . . ?
C104 C103 C107 F2 -143.6(10) . . . . ?
C102 C103 C107 F1A -150.8(12) . . . . ?
C104 C103 C107 F1A 29.2(15) . . . . ?
C102 C103 C107 F2A 109.8(15) . . . . ?
C104 C103 C107 F2A -70.2(15) . . . . ?
C106 C105 C108 F6 -57.5(14) . . . . ?
C104 C105 C108 F6 122.0(12) . . . . ?
C106 C105 C108 F4 176.4(10) . . . . ?
C104 C105 C108 F4 -4.1(16) . . . . ?
C106 C105 C108 F5 61.6(15) . . . . ?
C104 C105 C108 F5 -118.9(11) . . . . ?
C114 C109 C110 C111 -0.3(12) . . . . ?
B1 C109 C110 C111 177.0(8) . . . . ?
C109 C110 C111 C112 1.1(13) . . . . ?
C109 C110 C111 C115 -178.3(8) . . . . ?
C110 C111 C112 C113 -1.5(13) . . . . ?
C115 C111 C112 C113 177.9(8) . . . . ?
C111 C112 C113 C114 1.1(13) . . . . ?
C111 C112 C113 C116 -179.4(8) . . . . ?
C112 C113 C114 C109 -0.3(13) . . . . ?
C116 C113 C114 C109 -179.8(8) . . . . ?
C110 C109 C114 C113 -0.1(12) . . . . ?
B1 C109 C114 C113 -177.4(8) . . . . ?
C112 C111 C115 F7A -98(3) . . . . ?
C110 C111 C115 F7A 81(3) . . . . ?
C112 C111 C115 F9A 32(3) . . . . ?
C110 C111 C115 F9A -148(3) . . . . ?
C112 C111 C115 F8 113(2) . . . . ?
C110 C111 C115 F8 -67(2) . . . . ?
C112 C111 C115 F7 -125(2) . . . . ?
C110 C111 C115 F7 54(2) . . . . ?
C112 C111 C115 F9 -8(3) . . . . ?
C110 C111 C115 F9 171(2) . . . . ?
C112 C111 C115 F8A 145(3) . . . . ?
C110 C111 C115 F8A -36(3) . . . . ?
C112 C113 C116 F12 -170.6(10) . . . . ?
C114 C113 C116 F12 8.9(14) . . . . ?
C112 C113 C116 F11 66.0(12) . . . . ?
C114 C113 C116 F11 -114.5(11) . . . . ?
C112 C113 C116 F10 -50.2(12) . . . . ?
C114 C113 C116 F10 129.3(10) . . . . ?
C122 C117 C118 C119 1.1(14) . . . . ?
B1 C117 C118 C119 176.5(9) . . . . ?
C117 C118 C119 C120 -1.8(16) . . . . ?
C117 C118 C119 C223 -176.6(17) . . . . ?
C117 C118 C119 C123 178.4(10) . . . . ?
C118 C119 C120 C121 -0.2(17) . . . . ?
C223 C119 C120 C121 177.0(11) . . . . ?
C123 C119 C120 C121 179.6(11) . . . . ?
C119 C120 C121 C122 2.7(16) . . . . ?
C119 C120 C121 C124 -179.3(10) . . . . ?
C118 C117 C122 C121 1.6(12) . . . . ?
B1 C117 C122 C121 -174.0(8) . . . . ?
C120 C121 C122 C117 -3.4(14) . . . . ?
C124 C121 C122 C117 178.4(8) . . . . ?
C120 C121 C124 F18 147.7(11) . . . . ?
C122 C121 C124 F18 -34.3(12) . . . . ?
C120 C121 C124 F16 -91.2(13) . . . . ?
C122 C121 C124 F16 86.9(11) . . . . ?
C120 C121 C124 F17 28.8(14) . . . . ?
C122 C121 C124 F17 -153.2(9) . . . . ?
C130 C125 C126 C127 2.6(13) . . . . ?
B1 C125 C126 C127 -174.4(8) . . . . ?
C125 C126 C127 C128 -2.6(15) . . . . ?
C125 C126 C127 C131 -179.6(8) . . . . ?
C126 C127 C128 C129 1.4(16) . . . . ?
C131 C127 C128 C129 178.3(9) . . . . ?
C127 C128 C129 C130 -0.4(16) . . . . ?
C127 C128 C129 C132 -179.7(10) . . . . ?
C126 C125 C130 C129 -1.6(13) . . . . ?
B1 C125 C130 C129 175.3(9) . . . . ?
C128 C129 C130 C125 0.6(16) . . . . ?
C132 C129 C130 C125 179.9(9) . . . . ?
C128 C127 C131 F20 -92.0(13) . . . . ?
C126 C127 C131 F20 85.0(12) . . . . ?
C128 C127 C131 F19 145.7(10) . . . . ?
C126 C127 C131 F19 -37.3(13) . . . . ?
C128 C127 C131 F21 28.2(14) . . . . ?
C126 C127 C131 F21 -154.8(9) . . . . ?
C128 C129 C132 F24 -129.1(11) . . . . ?
C130 C129 C132 F24 51.6(14) . . . . ?
C128 C129 C132 F22 110.9(13) . . . . ?
C130 C129 C132 F22 -68.4(13) . . . . ?
C128 C129 C132 F23 -9.4(15) . . . . ?
C130 C129 C132 F23 171.3(10) . . . . ?
C130 C125 B1 C117 32.9(11) . . . . ?
C126 C125 B1 C117 -150.4(8) . . . . ?
C130 C125 B1 C101 -85.1(9) . . . . ?
C126 C125 B1 C101 91.6(9) . . . . ?
C130 C125 B1 C109 152.8(8) . . . . ?
C126 C125 B1 C109 -30.5(10) . . . . ?
C122 C117 B1 C125 -158.2(8) . . . . ?
C118 C117 B1 C125 26.6(11) . . . . ?
C122 C117 B1 C101 -39.0(10) . . . . ?
C118 C117 B1 C101 145.8(8) . . . . ?
C122 C117 B1 C109 80.1(9) . . . . ?
C118 C117 B1 C109 -95.1(9) . . . . ?
C102 C101 B1 C125 -148.0(8) . . . . ?
C106 C101 B1 C125 36.6(10) . . . . ?
C102 C101 B1 C117 88.5(9) . . . . ?
C106 C101 B1 C117 -86.9(9) . . . . ?
C102 C101 B1 C109 -27.1(11) . . . . ?
C106 C101 B1 C109 157.5(7) . . . . ?
C110 C109 B1 C125 -98.1(9) . . . . ?
C114 C109 B1 C125 79.1(10) . . . . ?
C110 C109 B1 C117 26.7(11) . . . . ?
C114 C109 B1 C117 -156.2(8) . . . . ?
C110 C109 B1 C101 142.0(8) . . . . ?
C114 C109 B1 C101 -40.9(11) . . . . ?
C118 C119 C123 F13 -45.4(17) . . . . ?
C120 C119 C123 F13 134.8(15) . . . . ?
C118 C119 C123 F15 76.4(15) . . . . ?
C120 C119 C123 F15 -103.3(16) . . . . ?
C118 C119 C123 F14 -164.3(13) . . . . ?
C120 C119 C123 F14 15.9(19) . . . . ?
C118 C119 C223 F15A 103(2) . . . . ?
C120 C119 C223 F15A -72.8(16) . . . . ?
C118 C119 C223 F14A -124(2) . . . . ?
C120 C119 C223 F14A 60.4(16) . . . . ?
C118 C119 C223 F13A -10(2) . . . . ?
C120 C119 C223 F13A 174.2(12) . . . . ?
Pt1 C1 N1 Pt2 -162(10) . . . 5_776 ?
C7 C2 C3 C4 0.0 . . . . ?
Pt1 C2 C3 C4 -179.1(9) . . . . ?
C2 C3 C4 C5 0.0 . . . . ?
C3 C4 C5 C6 0.0 . . . . ?
C4 C5 C6 C7 0.0 . . . . ?
C5 C6 C7 C2 0.0 . . . . ?
C5 C6 C7 C8 -178.0(12) . . . . ?
C3 C2 C7 C6 0.0 . . . . ?
Pt1 C2 C7 C6 179.3(8) . . . . ?
C3 C2 C7 C8 178.1(11) . . . . ?
Pt1 C2 C7 C8 -2.6(10) . . . . ?
C6 C7 C8 C9 -2.0(14) . . . . ?
C2 C7 C8 C9 179.9(7) . . . . ?
C6 C7 C8 N2 177.2(7) . . . . ?
C2 C7 C8 N2 -0.9(11) . . . . ?
N2 C8 C9 C10 0.0 . . . . ?
C7 C8 C9 C10 179.1(14) . . . . ?
C8 C9 C10 C11 0.0 . . . . ?
C9 C10 C11 C12 0.0 . . . . ?
C10 C11 C12 C13 179.3(13) . . . . ?
C10 C11 C12 N2 0.0 . . . . ?
C13 C12 N2 C8 -179.4(11) . . . . ?
C11 C12 N2 C8 0.0 . . . . ?
C13 C12 N2 Pt1 -3.2(11) . . . . ?
C11 C12 N2 Pt1 176.3(8) . . . . ?
C9 C8 N2 C12 0.0 . . . . ?
C7 C8 N2 C12 -179.2(11) . . . . ?
C9 C8 N2 Pt1 -176.3(8) . . . . ?
C7 C8 N2 Pt1 4.5(10) . . . . ?
C11 C12 C13 C14 5.1(14) . . . . ?
N2 C12 C13 C14 -175.6(7) . . . . ?
C11 C12 C13 N3 -174.9(7) . . . . ?
N2 C12 C13 N3 4.4(12) . . . . ?
C12 C13 C14 C15 180.0(13) . . . . ?
N3 C13 C14 C15 0.0 . . . . ?
C13 C14 C15 C16 0.0 . . . . ?
C14 C15 C16 C17 0.0 . . . . ?
C15 C16 C17 N3 0.0 . . . . ?
C16 C17 N3 C13 0.0 . . . . ?
C16 C17 N3 Pt1 -175.5(8) . . . . ?
C12 C13 N3 C17 180.0(12) . . . . ?
C14 C13 N3 C17 0.0 . . . . ?
C12 C13 N3 Pt1 -3.7(10) . . . . ?
C14 C13 N3 Pt1 176.3(7) . . . . ?
C23 C18 C19 C20 0.0 . . . . ?
Pt2 C18 C19 C20 176.4(14) . . . . ?
C18 C19 C20 C21 0.0 . . . . ?
C19 C20 C21 C22 0.0 . . . . ?
C20 C21 C22 C23 0.0 . . . . ?
C21 C22 C23 C18 0.0 . . . . ?
C21 C22 C23 C24 -178.8(16) . . . . ?
C19 C18 C23 C22 0.0 . . . . ?
Pt2 C18 C23 C22 -177.0(11) . . . . ?
C19 C18 C23 C24 178.9(15) . . . . ?
Pt2 C18 C23 C24 1.9(13) . . . . ?
C22 C23 C24 C25 -5.0(19) . . . . ?
C18 C23 C24 C25 176.1(9) . . . . ?
C22 C23 C24 N4 176.8(9) . . . . ?
C18 C23 C24 N4 -2.0(14) . . . . ?
N4 C24 C25 C26 0.0 . . . . ?
C23 C24 C25 C26 -178.0(16) . . . . ?
C24 C25 C26 C27 0.0 . . . . ?
C25 C26 C27 C28 0.0 . . . . ?
C26 C27 C28 N4 0.0 . . . . ?
C26 C27 C28 C29 -175.0(14) . . . . ?
C27 C28 N4 C24 0.0 . . . . ?
C29 C28 N4 C24 175.8(12) . . . . ?
C27 C28 N4 Pt2 177.1(9) . . . . ?
C29 C28 N4 Pt2 -7.1(12) . . . . ?
C25 C24 N4 C28 0.0 . . . . ?
C23 C24 N4 C28 178.3(14) . . . . ?
C25 C24 N4 Pt2 -177.2(8) . . . . ?
C23 C24 N4 Pt2 1.2(12) . . . . ?
C27 C28 C29 C30 -2.0(16) . . . . ?
N4 C28 C29 C30 -177.3(8) . . . . ?
C27 C28 C29 N5 178.4(8) . . . . ?
N4 C28 C29 N5 3.0(13) . . . . ?
N5 C29 C30 C31 0.0 . . . . ?
C28 C29 C30 C31 -179.7(15) . . . . ?
C29 C30 C31 C32 0.0 . . . . ?
C30 C31 C32 C33 0.0 . . . . ?
C31 C32 C33 N5 0.0 . . . . ?
C32 C33 N5 C29 0.0 . . . . ?
C32 C33 N5 Pt2 177.8(10) . . . . ?
C30 C29 N5 C33 0.0 . . . . ?
C28 C29 N5 C33 179.7(13) . . . . ?
C30 C29 N5 Pt2 -178.0(9) . . . . ?
C28 C29 N5 Pt2 1.7(11) . . . . ?
C7A C2A C3A C4A 0(3) . . . . ?
Pt1A C2A C3A C4A -177.0(18) 5_776 . . . ?
C2A C3A C4A C5A 2(4) . . . . ?
C3A C4A C5A C6A 0(3) . . . . ?
C4A C5A C6A C7A -4(3) . . . . ?
C5A C6A C7A C2A 6(3) . . . . ?
C5A C6A C7A C8A -179.3(18) . . . . ?
C3A C2A C7A C6A -4(3) . . . . ?
Pt1A C2A C7A C6A 174.0(14) 5_776 . . . ?
C3A C2A C7A C8A -178.8(16) . . . . ?
Pt1A C2A C7A C8A -1(2) 5_776 . . . ?
C6A C7A C8A C9A 8(2) . . . . ?
C2A C7A C8A C9A -177.4(12) . . . . ?
C6A C7A C8A N2A -172.3(16) . . . . ?
C2A C7A C8A N2A 2.5(18) . . . . ?
N2A C8A C9A C10A 0.0 . . . . ?
C7A C8A C9A C10A 179.9(14) . . . . ?
C8A C9A C10A C11A 0.0 . . . . ?
C9A C10A C11A C12A 0.0 . . . . ?
C10A C11A C12A N2A 0.0 . . . . ?
C10A C11A C12A C13A 176.9(13) . . . . ?
C11A C12A N2A C8A 0.0 . . . . ?
C13A C12A N2A C8A -177.4(11) . . . . ?
C11A C12A N2A Pt1A -177.1(8) . . . 5_776 ?
C13A C12A N2A Pt1A 5.5(12) . . . 5_776 ?
C9A C8A N2A C12A 0.0 . . . . ?
C7A C8A N2A C12A -179.9(12) . . . . ?
C9A C8A N2A Pt1A 177.2(7) . . . 5_776 ?
C7A C8A N2A Pt1A -2.7(10) . . . 5_776 ?
N2A C12A C13A C14A 170.5(16) . . . . ?
C11A C12A C13A C14A -7(2) . . . . ?
N2A C12A C13A N3A -3.2(17) . . . . ?
C11A C12A C13A N3A 179.7(10) . . . . ?
N3A C13A C14A C15A -4(3) . . . . ?
C12A C13A C14A C15A -177.2(17) . . . . ?
C13A C14A C15A C16A 2(3) . . . . ?
C14A C15A C16A C17A 0(3) . . . . ?
C15A C16A C17A N3A 1(3) . . . . ?
C16A C17A N3A C13A -3(3) . . . . ?
C16A C17A N3A Pt1A 175.1(14) . . . 5_776 ?
C14A C13A N3A C17A 4(3) . . . . ?
C12A C13A N3A C17A 178.1(15) . . . . ?
C14A C13A N3A Pt1A -173.9(15) . . . 5_776 ?
C12A C13A N3A Pt1A -0.1(18) . . . 5_776 ?
C23A C18A C19A C20A 0.0 . . . . ?
Pt2A C18A C19A C20A -178.7(10) . . . . ?
C18A C19A C20A C21A 0.0 . . . . ?
C19A C20A C21A C22A 0.0 . . . . ?
C20A C21A C22A C23A 0.0 . . . . ?
C21A C22A C23A C18A 0.0 . . . . ?
C21A C22A C23A C24A -178.6(12) . . . . ?
C19A C18A C23A C22A 0.0 . . . . ?
Pt2A C18A C23A C22A 178.9(8) . . . . ?
C19A C18A C23A C24A 178.7(11) . . . . ?
Pt2A C18A C23A C24A -2.4(9) . . . . ?
C22A C23A C24A C25A 2.3(15) . . . . ?
C18A C23A C24A C25A -176.4(7) . . . . ?
C22A C23A C24A N4A -176.9(7) . . . . ?
C18A C23A C24A N4A 4.5(10) . . . . ?
N4A C24A C25A C26A 0.0 . . . . ?
C23A C24A C25A C26A -179.1(13) . . . . ?
C24A C25A C26A C27A 0.0 . . . . ?
C25A C26A C27A C28A 0.0 . . . . ?
C26A C27A C28A N4A 0.0 . . . . ?
C26A C27A C28A C29A -179.3(12) . . . . ?
C27A C28A N4A C24A 0.0 . . . . ?
C29A C28A N4A C24A 179.4(10) . . . . ?
C27A C28A N4A Pt2A -176.0(7) . . . . ?
C29A C28A N4A Pt2A 3.4(11) . . . . ?
C25A C24A N4A C28A 0.0 . . . . ?
C23A C24A N4A C28A 179.2(11) . . . . ?
C25A C24A N4A Pt2A 176.0(7) . . . . ?
C23A C24A N4A Pt2A -4.8(9) . . . . ?
C33A N5A C29A C30A 0.0 . . . . ?
Pt2A N5A C29A C30A -178.5(7) . . . . ?
C33A N5A C29A C28A 178.3(12) . . . . ?
Pt2A N5A C29A C28A -0.2(10) . . . . ?
N4A C28A C29A N5A -1.9(12) . . . . ?
C27A C28A C29A N5A 177.5(7) . . . . ?
N4A C28A C29A C30A 176.3(7) . . . . ?
C27A C28A C29A C30A -4.3(13) . . . . ?
N5A C29A C30A C31A 0.0 . . . . ?
C28A C29A C30A C31A -178.2(13) . . . . ?
C29A C30A C31A C32A 0.0 . . . . ?
C30A C31A C32A C33A 0.0 . . . . ?
C31A C32A C33A N5A 0.0 . . . . ?
C29A N5A C33A C32A 0.0 . . . . ?
Pt2A N5A C33A C32A 178.2(9) . . . . ?
